data_1571911
loop_
_publ_author_name
'Escomel, L&#xe9;on'
'Martins, Frederico F.'
'Vendier, Laure'
'Coffinet, Ana&#xef;s'
'Queyriaux, Nicolas'
'Krewald, Vera'
'Simonneau, Antoine'

_publ_section_title
;
 Coordination of Al(C<sub>6</sub>F<sub>5</sub>)<sub>3</sub> <i>vs.</i>
 B(C<sub>6</sub>F<sub>5</sub>)<sub>3</sub> on group 6 end-on dinitrogen
 complexes: chemical and structural divergences.
;
_journal_issue 29
_journal_name_full 'Chemical science'
_journal_page_first 11321
_journal_page_last 11336
_journal_paper_doi 10.1039/d4sc02713b
_journal_volume 15
_journal_year 2024
_chemical_formula_moiety 'C70 H48 Al1 F15 Mo1 N4 P4'
_chemical_formula_sum 'C70 H48 Al F15 Mo N4 P4'
_chemical_formula_weight 1476.96
_space_group_IT_number 2
_space_group_name_Hall '-P 1'
_space_group_name_H-M_alt 'P -1'
_symmetry_cell_setting triclinic
_symmetry_space_group_name_Hall '-P 1'
_symmetry_space_group_name_H-M 'P -1'
_atom_sites_solution_hydrogens difmap
_atom_sites_solution_primary direct
_audit_update_record
;
2024-04-09 deposited with the CCDC.	2024-06-16 downloaded from the CCDC.
;
_cell_angle_alpha 77.2470(10)
_cell_angle_beta 69.2090(10)
_cell_angle_gamma 85.1090(10)
_cell_formula_units_Z 2
_cell_length_a 14.63080(10)
_cell_length_b 15.50720(10)
_cell_length_c 15.9055(2)
_cell_measurement_reflns_used 127247
_cell_measurement_temperature 100
_cell_measurement_theta_max 78.94
_cell_measurement_theta_min 2.91
_cell_volume 3290.37(6)
_computing_cell_refinement
; 
CrysAlisPro 1.171.41.120a (Rigaku Oxford Diffraction, 2021)
;
_computing_data_collection 'CrysAlisPro 1.171.41.120a (Rigaku Oxford Diffraction, 2021)'
_computing_data_reduction
; 
CrysAlisPro 1.171.41.120a (Rigaku Oxford Diffraction, 2021)
;
_computing_molecular_graphics 'CAMERON (Watkin et al., 1996)'
_computing_publication_material 'CRYSTALS (Betteridge et al., 2003)'
_computing_structure_refinement 'CRYSTALS (Betteridge et al., 2003)'
_computing_structure_solution 'SHELXS 86 (Sheldrick, 1986)'
_diffrn_ambient_temperature 100(2)
_diffrn_detector 'Hybrid Pixel Array Detector'
_diffrn_detector_area_resol_mean 10.0000
_diffrn_detector_type HyPix
_diffrn_measured_fraction_theta_full 0.995
_diffrn_measured_fraction_theta_max 0.984
_diffrn_measurement_device 'four-circle diffractometer'
_diffrn_measurement_device_type 'XtaLAB Synergy, Dualflex, HyPix'
_diffrn_radiation_monochromator mirror
_diffrn_radiation_probe x-ray
_diffrn_radiation_type 'Cu K\a'
_diffrn_radiation_wavelength 1.54184
_diffrn_reflns_av_R_equivalents 0.044
_diffrn_reflns_av_unetI/netI 0.060
_diffrn_reflns_limit_h_max 18
_diffrn_reflns_limit_h_min -18
_diffrn_reflns_limit_k_max 15
_diffrn_reflns_limit_k_min -19
_diffrn_reflns_limit_l_max 19
_diffrn_reflns_limit_l_min -20
_diffrn_reflns_number 210943
_diffrn_reflns_theta_full 75.947
_diffrn_reflns_theta_max 79.944
_diffrn_reflns_theta_min 2.922
_diffrn_source 'micro-focus sealed X-ray tube'
_diffrn_source_type 'PhotonJet (Cu) X-ray Source'
_diffrn_standards_number 0
_exptl_absorpt_coefficient_mu 3.454
_exptl_absorpt_correction_T_max 0.90
_exptl_absorpt_correction_T_min 0.63
_exptl_absorpt_correction_type multi-scan
_exptl_absorpt_process_details
; 
CrysAlisPro 1.171.41.120a (Rigaku Oxford Diffraction, 2021)
;
_exptl_crystal_colour orange
_exptl_crystal_density_diffrn 1.491
_exptl_crystal_description block
_exptl_crystal_F_000 1492
_exptl_crystal_size_max 0.150
_exptl_crystal_size_mid 0.070
_exptl_crystal_size_min 0.030
_refine_diff_density_max 1.30
_refine_diff_density_min -0.91
_refine_ls_extinction_method None
_refine_ls_goodness_of_fit_ref 0.9765
_refine_ls_hydrogen_treatment noref
_refine_ls_matrix_type full
_refine_ls_number_parameters 856
_refine_ls_number_reflns 14137
_refine_ls_number_restraints 0
_refine_ls_R_factor_all 0.0398
_refine_ls_R_factor_gt 0.0379
_refine_ls_shift/su_max 0.0015554
_refine_ls_shift/su_mean 0.0000344
_refine_ls_structure_factor_coef Fsqd
_refine_ls_weighting_details
;
 Method= Modified Sheldrick 
 w=1/[\s^2^(F^2^) + ( 0.07P)^2^ + 4.08P] 
 ,where P=(max(Fo^2^,0) + 2Fc^2^)/3 
;
_refine_ls_weighting_scheme calc
_refine_ls_wR_factor_all 0.1108
_refine_ls_wR_factor_gt 0.1091
_refine_ls_wR_factor_ref 0.1108
_reflns_limit_h_max 18
_reflns_limit_h_min -17
_reflns_limit_k_max 19
_reflns_limit_k_min -19
_reflns_limit_l_max 20
_reflns_limit_l_min 0
_reflns_number_gt 13224
_reflns_number_total 14137
_reflns_threshold_expression I>2.0\s(I)
_cod_data_source_file d4sc02713b2.cif
_cod_data_source_block LES20
_cod_depositor_comments 'Adding full bibliography for 1571910--1571919.cif.'
_cod_original_sg_symbol_H-M 'P -1 '
_cod_original_formula_sum 'C70 H48 Al1 F15 Mo1 N4 P4'
_cod_database_code 1571911
_platon_squeeze_void_probe_radius 1.20

loop_
_symmetry_equiv_pos_as_xyz
x,y,z
-x,-y,-z

loop_
_atom_site_label
_atom_site_type_symbol
_atom_site_fract_x
_atom_site_fract_y
_atom_site_fract_z
_atom_site_U_iso_or_equiv
_atom_site_occupancy
_atom_site_adp_type
_atom_site_refinement_flags_posn
_atom_site_refinement_flags_adp
_atom_site_refinement_flags_occupancy
_atom_site_disorder_assembly
_atom_site_disorder_group
_atom_site_attached_hydrogens
Mo1 Mo 0.407897(11) 0.227526(11) 0.778545(11) 0.0193 1.0000 Uani . . . . . .
P2 P 0.50093(4) 0.28776(4) 0.61694(4) 0.0219 1.0000 Uani . . . . . .
P3 P 0.39554(4) 0.07005(4) 0.77340(4) 0.0223 1.0000 Uani . . . . . .
P1 P 0.44043(4) 0.37754(4) 0.78832(4) 0.0235 1.0000 Uani . . . . . .
P4 P 0.33852(4) 0.16174(4) 0.94446(4) 0.0230 1.0000 Uani . . . . . .
Al1 Al 0.12008(5) 0.36381(4) 0.70604(4) 0.0226 1.0000 Uani . . . . . .
F7 F -0.07538(10) 0.46860(10) 0.80809(11) 0.0325 1.0000 Uani . . . . . .
F8 F 0.26568(10) 0.51351(9) 0.67129(10) 0.0319 1.0000 Uani . . . . . .
F9 F -0.00702(11) 0.33142(10) 0.91502(10) 0.0346 1.0000 Uani . . . . . .
F10 F 0.00143(11) 0.41599(11) 0.41711(10) 0.0372 1.0000 Uani . . . . . .
F11 F 0.31606(11) 0.39766(11) 0.52275(11) 0.0361 1.0000 Uani . . . . . .
F12 F -0.09892(10) 0.63354(10) 0.83860(11) 0.0375 1.0000 Uani . . . . . .
F13 F 0.01399(12) 0.21504(10) 0.65764(11) 0.0373 1.0000 Uani . . . . . .
F14 F -0.02588(10) 0.39214(10) 0.59788(10) 0.0342 1.0000 Uani . . . . . .
F15 F 0.24014(11) 0.67864(10) 0.70344(12) 0.0418 1.0000 Uani . . . . . .
F16 F 0.34157(10) 0.41402(11) 0.34533(10) 0.0367 1.0000 Uani . . . . . .
F17 F 0.18292(11) 0.42251(11) 0.29169(10) 0.0375 1.0000 Uani . . . . . .
F18 F 0.05802(12) 0.73947(10) 0.78686(13) 0.0454 1.0000 Uani . . . . . .
F19 F -0.17222(13) 0.23985(12) 1.01392(11) 0.0472 1.0000 Uani . . . . . .
F20 F -0.14887(14) 0.12220(11) 0.75805(13) 0.0499 1.0000 Uani . . . . . .
F21 F -0.24481(13) 0.13567(13) 0.93608(14) 0.0543 1.0000 Uani . . . . . .
N1 N 0.29484(13) 0.27373(12) 0.75206(12) 0.0209 1.0000 Uani . . . . . .
N3 N 0.54190(14) 0.18947(13) 0.80270(13) 0.0255 1.0000 Uani . . . . . .
N2 N 0.22864(13) 0.30760(13) 0.73175(13) 0.0238 1.0000 Uani . . . . . .
N4 N 0.60989(16) 0.17122(16) 0.81641(16) 0.0364 1.0000 Uani . . . . . .
C26 C 0.09696(16) 0.48244(15) 0.74012(15) 0.0231 1.0000 Uani . . . . . .
C27 C 0.00603(16) 0.51769(15) 0.78224(15) 0.0244 1.0000 Uani . . . . . .
C28 C 0.17335(16) 0.54060(16) 0.71486(16) 0.0257 1.0000 Uani . . . . . .
C29 C 0.68188(18) 0.20696(17) 0.59631(18) 0.0318 1.0000 Uani . . . . . .
C30 C 0.54548(19) 0.27574(17) 0.43132(17) 0.0311 1.0000 Uani . . . . . .
C31 C 0.20829(17) 0.13554(16) 1.00099(16) 0.0277 1.0000 Uani . . . . . .
C32 C 0.63456(16) 0.28698(16) 0.57921(15) 0.0256 1.0000 Uani . . . . . .
C33 C 0.16265(18) 0.62559(17) 0.72944(18) 0.0309 1.0000 Uani . . . . . .
C34 C 0.00857(17) 0.28089(15) 0.78067(17) 0.0272 1.0000 Uani . . . . . .
C35 C 0.36815(18) 0.20632(16) 1.02914(15) 0.0274 1.0000 Uani . . . . . .
C36 C 0.48575(17) 0.44967(16) 0.67104(17) 0.0274 1.0000 Uani . . . . . .
C37 C 0.51782(18) 0.40880(17) 0.91829(18) 0.0311 1.0000 Uani . . . . . .
C38 C 0.14380(18) 0.38641(16) 0.56982(16) 0.0273 1.0000 Uani . . . . . .
C39 C 0.07884(18) 0.40791(17) 0.44523(17) 0.0302 1.0000 Uani . . . . . .
C40 C 0.23066(17) 0.07363(16) 0.72016(17) 0.0277 1.0000 Uani . . . . . .
C41 C 0.47880(17) 0.25741(15) 0.52092(15) 0.0242 1.0000 Uani . . . . . .
C42 C 0.33895(17) 0.44361(16) 0.85019(16) 0.0274 1.0000 Uani . . . . . .
C43 C 0.3043(2) 0.26686(19) 1.07537(17) 0.0359 1.0000 Uani . . . . . .
C44 C 0.53831(17) 0.39130(16) 0.83162(17) 0.0282 1.0000 Uani . . . . . .
C45 C 0.30895(16) 0.02419(15) 0.73526(16) 0.0252 1.0000 Uani . . . . . .
C46 C 0.46936(16) 0.40655(15) 0.60019(16) 0.0253 1.0000 Uani . . . . . .
C47 C 0.14999(17) 0.14069(16) 0.94720(17) 0.0305 1.0000 Uani . . . . . .
C48 C 0.69036(17) 0.36305(17) 0.53492(16) 0.0295 1.0000 Uani . . . . . .
C49 C -0.03105(19) 0.22473(17) 0.74614(18) 0.0318 1.0000 Uani . . . . . .
C50 C 0.31925(19) -0.06365(17) 0.72435(19) 0.0336 1.0000 Uani . . . . . .
C51 C -0.04198(18) 0.28219(16) 0.87230(18) 0.0300 1.0000 Uani . . . . . .
C52 C 0.51141(17) 0.02332(16) 0.70731(16) 0.0269 1.0000 Uani . . . . . .
C53 C 0.23515(17) 0.39659(16) 0.50104(17) 0.0288 1.0000 Uani . . . . . .
C54 C 0.36554(17) 0.00049(15) 0.89168(16) 0.0268 1.0000 Uani . . . . . .
C55 C 0.4361(2) 0.21433(19) 0.37810(19) 0.0372 1.0000 Uani . . . . . .
C56 C 0.58128(18) -0.01120(17) 0.74672(17) 0.0304 1.0000 Uani . . . . . .
C57 C 0.5938(2) 0.41768(19) 0.94915(19) 0.0362 1.0000 Uani . . . . . .
C58 C -0.16310(19) 0.18233(19) 0.8860(2) 0.0392 1.0000 Uani . . . . . .
C59 C -0.1150(2) 0.17584(17) 0.7961(2) 0.0364 1.0000 Uani . . . . . .
C60 C 0.3522(2) 0.53282(17) 0.84743(18) 0.0331 1.0000 Uani . . . . . .
C61 C 0.38901(17) 0.04664(16) 0.95728(16) 0.0268 1.0000 Uani . . . . . .
C62 C 0.45753(19) 0.18848(17) 1.04278(17) 0.0321 1.0000 Uani . . . . . .
C63 C 0.16496(18) 0.03719(17) 0.69268(18) 0.0311 1.0000 Uani . . . . . .
C64 C 0.79204(18) 0.35862(18) 0.50961(19) 0.0352 1.0000 Uani . . . . . .
C65 C 0.53499(18) 0.03228(17) 0.61197(18) 0.0316 1.0000 Uani . . . . . .
C66 C 0.05410(19) 0.11027(19) 0.9863(2) 0.0399 1.0000 Uani . . . . . .
C67 C 0.25096(17) 0.40747(16) 0.40794(17) 0.0294 1.0000 Uani . . . . . .
C68 C 0.63605(19) 0.37955(18) 0.77776(18) 0.0323 1.0000 Uani . . . . . .
C69 C -0.00860(17) 0.60241(16) 0.79843(16) 0.0277 1.0000 Uani . . . . . .
C70 C 0.5233(2) 0.25357(18) 0.36051(17) 0.0357 1.0000 Uani . . . . . .
C71 C 0.39023(18) 0.21806(17) 0.53787(17) 0.0295 1.0000 Uani . . . . . .
C72 C 0.24678(18) 0.40661(17) 0.89754(16) 0.0291 1.0000 Uani . . . . . .
C73 C 0.71137(18) 0.38816(19) 0.80894(19) 0.0350 1.0000 Uani . . . . . .
C74 C 0.3687(2) 0.19700(18) 0.46655(19) 0.0346 1.0000 Uani . . . . . .
C75 C 0.69022(19) 0.40860(19) 0.8944(2) 0.0370 1.0000 Uani . . . . . .
C76 C 0.83775(18) 0.2780(2) 0.5274(2) 0.0386 1.0000 Uani . . . . . .
C77 C 0.07046(19) 0.65669(17) 0.77206(18) 0.0318 1.0000 Uani . . . . . .
C78 C 0.4817(2) 0.22980(19) 1.1012(2) 0.0392 1.0000 Uani . . . . . .
C79 C 0.06739(17) 0.39558(16) 0.53720(17) 0.0287 1.0000 Uani . . . . . .
C80 C 0.2744(2) 0.58302(19) 0.8923(2) 0.0388 1.0000 Uani . . . . . .
C81 C 0.17119(19) 0.41235(17) 0.38074(17) 0.0300 1.0000 Uani . . . . . .
C82 C 0.4183(2) 0.2891(2) 1.14635(19) 0.0419 1.0000 Uani . . . . . .
C83 C 0.1828(2) 0.5453(2) 0.94015(19) 0.0390 1.0000 Uani . . . . . .
C84 C 0.6976(2) -0.0228(2) 0.5977(2) 0.0407 1.0000 Uani . . . . . .
C85 C -0.12680(19) 0.23539(18) 0.92552(18) 0.0356 1.0000 Uani . . . . . .
C86 C 0.1678(2) 0.1007(2) 1.09506(19) 0.0433 1.0000 Uani . . . . . .
C87 C 0.17613(19) -0.04956(18) 0.68144(19) 0.0344 1.0000 Uani . . . . . .
C88 C 0.67429(19) -0.03357(19) 0.6917(2) 0.0377 1.0000 Uani . . . . . .
C89 C 0.2530(2) -0.09995(17) 0.6983(2) 0.0377 1.0000 Uani . . . . . .
C90 C 0.78294(19) 0.20218(19) 0.5701(2) 0.0383 1.0000 Uani . . . . . .
C91 C 0.16879(19) 0.45770(19) 0.94262(18) 0.0353 1.0000 Uani . . . . . .
C92 C 0.3295(2) 0.3076(2) 1.13319(19) 0.0434 1.0000 Uani . . . . . .
C93 C 0.6274(2) 0.00960(19) 0.55803(19) 0.0382 1.0000 Uani . . . . . .
C94 C 0.0149(2) 0.0776(2) 1.0797(2) 0.0462 1.0000 Uani . . . . . .
C95 C 0.0719(2) 0.0729(2) 1.1339(2) 0.0514 1.0000 Uani . . . . . .
H291 H 0.6440 0.1547 0.6270 0.0390 1.0000 Uiso . . . . . .
H301 H 0.6056 0.3039 0.4190 0.0384 1.0000 Uiso . . . . . .
H361 H 0.5537 0.4598 0.6540 0.0342 1.0000 Uiso . . . . . .
H362 H 0.4516 0.5048 0.6719 0.0342 1.0000 Uiso . . . . . .
H371 H 0.4511 0.4146 0.9571 0.0380 1.0000 Uiso . . . . . .
H401 H 0.2218 0.1333 0.7285 0.0342 1.0000 Uiso . . . . . .
H431 H 0.2426 0.2804 1.0668 0.0447 1.0000 Uiso . . . . . .
H461 H 0.5085 0.4351 0.5403 0.0318 1.0000 Uiso . . . . . .
H462 H 0.4021 0.4129 0.6057 0.0318 1.0000 Uiso . . . . . .
H471 H 0.1762 0.1653 0.8828 0.0373 1.0000 Uiso . . . . . .
H481 H 0.6591 0.4183 0.5221 0.0363 1.0000 Uiso . . . . . .
H501 H 0.3732 -0.0982 0.7342 0.0413 1.0000 Uiso . . . . . .
H541 H 0.4024 -0.0529 0.8880 0.0325 1.0000 Uiso . . . . . .
H542 H 0.2977 -0.0127 0.9153 0.0325 1.0000 Uiso . . . . . .
H551 H 0.4212 0.1989 0.3293 0.0452 1.0000 Uiso . . . . . .
H561 H 0.5652 -0.0199 0.8118 0.0368 1.0000 Uiso . . . . . .
H571 H 0.5790 0.4305 1.0089 0.0435 1.0000 Uiso . . . . . .
H601 H 0.4151 0.5587 0.8145 0.0409 1.0000 Uiso . . . . . .
H611 H 0.3593 0.0153 1.0189 0.0328 1.0000 Uiso . . . . . .
H612 H 0.4575 0.0481 0.9427 0.0328 1.0000 Uiso . . . . . .
H621 H 0.5019 0.1472 1.0117 0.0390 1.0000 Uiso . . . . . .
H631 H 0.1119 0.0722 0.6817 0.0375 1.0000 Uiso . . . . . .
H641 H 0.8299 0.4107 0.4792 0.0428 1.0000 Uiso . . . . . .
H651 H 0.4866 0.0539 0.5845 0.0385 1.0000 Uiso . . . . . .
H661 H 0.0150 0.1120 0.9489 0.0493 1.0000 Uiso . . . . . .
H681 H 0.6511 0.3658 0.7184 0.0404 1.0000 Uiso . . . . . .
H701 H 0.5699 0.2653 0.2992 0.0448 1.0000 Uiso . . . . . .
H711 H 0.3443 0.2053 0.5989 0.0361 1.0000 Uiso . . . . . .
H721 H 0.2367 0.3459 0.8990 0.0354 1.0000 Uiso . . . . . .
H731 H 0.7775 0.3796 0.7719 0.0431 1.0000 Uiso . . . . . .
H741 H 0.3076 0.1707 0.4788 0.0427 1.0000 Uiso . . . . . .
H751 H 0.7423 0.4165 0.9147 0.0459 1.0000 Uiso . . . . . .
H761 H 0.9074 0.2753 0.5110 0.0480 1.0000 Uiso . . . . . .
H781 H 0.5439 0.2176 1.1092 0.0479 1.0000 Uiso . . . . . .
H801 H 0.2836 0.6442 0.8895 0.0476 1.0000 Uiso . . . . . .
H821 H 0.4347 0.3173 1.1868 0.0512 1.0000 Uiso . . . . . .
H831 H 0.1296 0.5795 0.9709 0.0470 1.0000 Uiso . . . . . .
H841 H 0.7614 -0.0369 0.5603 0.0499 1.0000 Uiso . . . . . .
H861 H 0.2073 0.0957 1.1325 0.0531 1.0000 Uiso . . . . . .
H871 H 0.1314 -0.0742 0.6612 0.0423 1.0000 Uiso . . . . . .
H881 H 0.7216 -0.0564 0.7190 0.0458 1.0000 Uiso . . . . . .
H891 H 0.2599 -0.1604 0.6925 0.0467 1.0000 Uiso . . . . . .
H901 H 0.8150 0.1466 0.5809 0.0463 1.0000 Uiso . . . . . .
H911 H 0.1062 0.4321 0.9760 0.0435 1.0000 Uiso . . . . . .
H921 H 0.2843 0.3479 1.1648 0.0536 1.0000 Uiso . . . . . .
H931 H 0.6431 0.0157 0.4932 0.0468 1.0000 Uiso . . . . . .
H941 H -0.0517 0.0591 1.1075 0.0555 1.0000 Uiso . . . . . .
H951 H 0.0437 0.0499 1.1985 0.0629 1.0000 Uiso . . . . . .

loop_
_atom_site_aniso_label
_atom_site_aniso_U_11
_atom_site_aniso_U_22
_atom_site_aniso_U_33
_atom_site_aniso_U_23
_atom_site_aniso_U_13
_atom_site_aniso_U_12
Mo1 0.01753(9) 0.02096(10) 0.02005(9) -0.00831(6) -0.00546(6) 0.00286(6)
P2 0.0197(2) 0.0242(3) 0.0215(2) -0.0075(2) -0.0056(2) 0.0027(2)
P3 0.0217(2) 0.0220(3) 0.0237(3) -0.0089(2) -0.0069(2) 0.0041(2)
P1 0.0224(3) 0.0244(3) 0.0259(3) -0.0106(2) -0.0079(2) 0.0007(2)
P4 0.0217(3) 0.0253(3) 0.0216(3) -0.0086(2) -0.0059(2) 0.0046(2)
Al1 0.0218(3) 0.0225(3) 0.0246(3) -0.0082(2) -0.0084(2) 0.0041(2)
F7 0.0205(6) 0.0307(7) 0.0453(8) -0.0101(6) -0.0092(6) 0.0013(5)
F8 0.0207(6) 0.0302(7) 0.0378(8) -0.0097(6) -0.0010(5) 0.0034(5)
F9 0.0404(8) 0.0328(8) 0.0297(7) -0.0093(6) -0.0093(6) -0.0003(6)
F10 0.0291(7) 0.0504(9) 0.0345(8) -0.0058(7) -0.0153(6) -0.0023(6)
F11 0.0288(7) 0.0441(9) 0.0398(8) -0.0104(7) -0.0164(6) 0.0014(6)
F12 0.0259(7) 0.0364(8) 0.0446(8) -0.0177(7) -0.0021(6) 0.0104(6)
F13 0.0464(9) 0.0307(8) 0.0378(8) -0.0115(6) -0.0152(7) -0.0012(6)
F14 0.0249(7) 0.0421(8) 0.0329(7) -0.0069(6) -0.0077(6) 0.0016(6)
F15 0.0308(8) 0.0293(8) 0.0588(10) -0.0130(7) -0.0038(7) -0.0068(6)
F16 0.0272(7) 0.0437(9) 0.0352(8) -0.0095(6) -0.0054(6) 0.0005(6)
F17 0.0390(8) 0.0481(9) 0.0269(7) -0.0104(6) -0.0120(6) 0.0010(7)
F18 0.0426(9) 0.0273(8) 0.0630(11) -0.0235(7) -0.0067(8) 0.0037(6)
F19 0.0432(9) 0.0465(10) 0.0368(8) -0.0038(7) 0.0018(7) -0.0020(7)
F20 0.0561(11) 0.0384(9) 0.0638(11) -0.0049(8) -0.0310(9) -0.0159(8)
F21 0.0394(9) 0.0509(11) 0.0615(11) 0.0088(9) -0.0117(8) -0.0198(8)
N1 0.0209(8) 0.0200(9) 0.0202(8) -0.0068(7) -0.0034(7) -0.0003(7)
N3 0.0199(9) 0.0301(10) 0.0270(9) -0.0085(8) -0.0079(7) 0.0029(7)
N2 0.0220(9) 0.0225(9) 0.0279(9) -0.0073(7) -0.0092(7) 0.0033(7)
N4 0.0313(11) 0.0396(12) 0.0382(12) -0.0071(10) -0.0131(9) 0.0022(9)
C26 0.0220(10) 0.0238(11) 0.0236(10) -0.0078(8) -0.0075(8) 0.0046(8)
C27 0.0200(10) 0.0264(11) 0.0256(10) -0.0056(9) -0.0064(8) 0.0010(8)
C28 0.0215(10) 0.0266(11) 0.0270(11) -0.0088(9) -0.0050(8) 0.0047(8)
C29 0.0252(11) 0.0327(13) 0.0345(12) -0.0079(10) -0.0066(9) 0.0022(9)
C30 0.0330(12) 0.0310(12) 0.0272(11) -0.0078(9) -0.0074(10) 0.0025(10)
C31 0.0227(10) 0.0291(12) 0.0261(11) -0.0068(9) -0.0020(9) 0.0030(9)
C32 0.0215(10) 0.0309(12) 0.0225(10) -0.0065(9) -0.0048(8) 0.0008(9)
C33 0.0259(11) 0.0284(12) 0.0355(12) -0.0083(10) -0.0057(10) -0.0016(9)
C34 0.0250(11) 0.0233(11) 0.0330(12) -0.0059(9) -0.0102(9) 0.0024(8)
C35 0.0333(12) 0.0292(12) 0.0200(10) -0.0079(9) -0.0086(9) 0.0034(9)
C36 0.0274(11) 0.0238(11) 0.0307(11) -0.0073(9) -0.0085(9) -0.0014(9)
C37 0.0328(12) 0.0315(12) 0.0335(12) -0.0134(10) -0.0127(10) -0.0010(10)
C38 0.0323(12) 0.0238(11) 0.0282(11) -0.0088(9) -0.0124(9) 0.0051(9)
C39 0.0270(11) 0.0337(13) 0.0334(12) -0.0068(10) -0.0150(10) 0.0002(9)
C40 0.0290(11) 0.0233(11) 0.0319(12) -0.0093(9) -0.0099(9) 0.0013(9)
C41 0.0281(11) 0.0238(11) 0.0214(10) -0.0079(8) -0.0090(8) 0.0058(8)
C42 0.0302(11) 0.0287(12) 0.0283(11) -0.0140(9) -0.0126(9) 0.0056(9)
C43 0.0373(13) 0.0443(15) 0.0273(12) -0.0179(11) -0.0084(10) 0.0092(11)
C44 0.0287(11) 0.0262(11) 0.0334(12) -0.0089(9) -0.0133(10) -0.0012(9)
C45 0.0250(10) 0.0224(11) 0.0289(11) -0.0101(9) -0.0076(9) 0.0015(8)
C46 0.0238(10) 0.0250(11) 0.0264(11) -0.0070(9) -0.0071(8) 0.0015(8)
C47 0.0249(11) 0.0270(12) 0.0342(12) -0.0018(10) -0.0064(9) 0.0003(9)
C48 0.0239(11) 0.0329(13) 0.0282(11) -0.0042(9) -0.0065(9) 0.0020(9)
C49 0.0339(12) 0.0272(12) 0.0351(13) -0.0060(10) -0.0134(10) 0.0011(10)
C50 0.0346(13) 0.0244(12) 0.0457(14) -0.0132(10) -0.0164(11) 0.0069(10)
C51 0.0289(11) 0.0245(11) 0.0354(12) -0.0059(9) -0.0104(10) 0.0024(9)
C52 0.0246(11) 0.0249(11) 0.0308(11) -0.0108(9) -0.0072(9) 0.0042(9)
C53 0.0270(11) 0.0263(11) 0.0348(12) -0.0083(9) -0.0121(10) 0.0025(9)
C54 0.0273(11) 0.0221(11) 0.0290(11) -0.0051(9) -0.0082(9) 0.0034(9)
C55 0.0493(15) 0.0358(14) 0.0337(13) -0.0136(11) -0.0206(12) 0.0053(12)
C56 0.0280(11) 0.0300(12) 0.0338(12) -0.0119(10) -0.0095(10) 0.0056(9)
C57 0.0400(14) 0.0387(14) 0.0375(13) -0.0160(11) -0.0179(11) 0.0011(11)
C58 0.0281(12) 0.0344(14) 0.0481(15) 0.0036(12) -0.0103(11) -0.0075(10)
C59 0.0369(13) 0.0278(12) 0.0496(15) -0.0062(11) -0.0213(12) -0.0037(10)
C60 0.0379(13) 0.0317(13) 0.0351(13) -0.0151(10) -0.0150(11) 0.0032(10)
C61 0.0265(11) 0.0275(11) 0.0256(11) -0.0072(9) -0.0082(9) 0.0054(9)
C62 0.0386(13) 0.0305(12) 0.0313(12) -0.0095(10) -0.0164(10) 0.0067(10)
C63 0.0270(11) 0.0309(12) 0.0375(13) -0.0103(10) -0.0117(10) 0.0001(9)
C64 0.0261(12) 0.0378(14) 0.0373(13) -0.0061(11) -0.0057(10) -0.0035(10)
C65 0.0307(12) 0.0319(13) 0.0328(12) -0.0146(10) -0.0087(10) 0.0070(10)
C66 0.0284(12) 0.0355(14) 0.0511(16) 0.0009(12) -0.0132(11) -0.0023(10)
C67 0.0258(11) 0.0280(12) 0.0332(12) -0.0084(9) -0.0082(9) 0.0029(9)
C68 0.0307(12) 0.0347(13) 0.0337(12) -0.0118(10) -0.0114(10) 0.0010(10)
C69 0.0228(10) 0.0303(12) 0.0281(11) -0.0113(9) -0.0052(9) 0.0077(9)
C70 0.0460(15) 0.0361(14) 0.0220(11) -0.0084(10) -0.0077(10) 0.0045(11)
C71 0.0293(11) 0.0305(12) 0.0301(12) -0.0108(10) -0.0096(9) 0.0019(9)
C72 0.0288(11) 0.0338(13) 0.0269(11) -0.0140(10) -0.0092(9) 0.0054(10)
C73 0.0270(12) 0.0398(14) 0.0399(14) -0.0099(11) -0.0120(10) -0.0020(10)
C74 0.0363(13) 0.0353(14) 0.0375(13) -0.0145(11) -0.0155(11) 0.0019(10)
C75 0.0320(13) 0.0423(15) 0.0445(15) -0.0136(12) -0.0189(11) -0.0041(11)
C76 0.0202(11) 0.0429(15) 0.0474(15) -0.0065(12) -0.0075(10) 0.0015(10)
C77 0.0338(12) 0.0253(12) 0.0351(12) -0.0130(10) -0.0075(10) 0.005(1)
C78 0.0507(16) 0.0366(14) 0.0388(14) -0.0075(11) -0.0266(13) 0.0037(12)
C79 0.0239(11) 0.0309(12) 0.0288(11) -0.0067(9) -0.0060(9) 0.0001(9)
C80 0.0487(16) 0.0345(14) 0.0424(15) -0.0210(12) -0.0215(13) 0.0106(12)
C81 0.0340(12) 0.0297(12) 0.0270(11) -0.0086(9) -0.0098(10) 0.0011(10)
C82 0.0632(19) 0.0401(15) 0.0310(13) -0.0132(11) -0.0228(13) -0.0023(13)
C83 0.0420(14) 0.0465(16) 0.0358(13) -0.0254(12) -0.0163(11) 0.0180(12)
C84 0.0288(12) 0.0428(15) 0.0490(16) -0.0232(13) -0.0057(11) 0.0105(11)
C85 0.0319(12) 0.0323(13) 0.0336(13) -0.0022(10) -0.0040(10) 0.0027(10)
C86 0.0331(13) 0.0599(19) 0.0283(13) -0.0036(12) -0.0033(11) -0.0014(12)
C87 0.0312(12) 0.0346(13) 0.0407(14) -0.0155(11) -0.0111(11) -0.0035(10)
C88 0.0292(12) 0.0388(14) 0.0502(16) -0.0200(12) -0.0161(11) 0.0120(11)
C89 0.0382(14) 0.0262(12) 0.0522(16) -0.0159(11) -0.0151(12) -0.0002(10)
C90 0.0253(12) 0.0363(14) 0.0476(15) -0.0067(12) -0.0082(11) 0.0055(10)
C91 0.0320(12) 0.0466(15) 0.0300(12) -0.0184(11) -0.0096(10) 0.0082(11)
C92 0.0491(16) 0.0502(17) 0.0310(13) -0.0215(12) -0.0077(12) 0.0065(13)
C93 0.0372(14) 0.0395(15) 0.0355(13) -0.0178(11) -0.0055(11) 0.0066(11)
C94 0.0269(13) 0.0432(16) 0.0538(17) -0.0007(13) -0.0011(12) -0.0026(11)
C95 0.0394(16) 0.063(2) 0.0338(14) 0.0017(14) 0.0032(12) -0.0059(14)

loop_
_atom_type_symbol
_atom_type_scat_dispersion_real
_atom_type_scat_dispersion_imag
_atom_type_scat_Cromer_Mann_a1
_atom_type_scat_Cromer_Mann_b1
_atom_type_scat_Cromer_Mann_a2
_atom_type_scat_Cromer_Mann_b2
_atom_type_scat_Cromer_Mann_a3
_atom_type_scat_Cromer_Mann_b3
_atom_type_scat_Cromer_Mann_a4
_atom_type_scat_Cromer_Mann_b4
_atom_type_scat_Cromer_Mann_c
_atom_type_scat_source
C 0.0181 0.0091 2.3100 20.8439 1.0200 10.2075 1.5886 0.5687 0.8650 51.6512 0.2156 'International Tables Vol C 4.2.6.8 and 6.1.1.4'
H 0.0000 0.0000 0.4930 10.5109 0.3229 26.1257 0.1402 3.1424 0.0408 57.7998 0.0030 'International Tables Vol C 4.2.6.8 and 6.1.1.4'
Al 0.2130 0.2455 6.4202 3.0387 1.9002 0.7426 1.5936 31.5472 1.9646 85.0886 1.1151 'International Tables Vol C 4.2.6.8 and 6.1.1.4'
F 0.0727 0.0534 3.5392 10.2825 2.6412 4.2944 1.5170 0.2615 1.0243 26.1476 0.2776 'International Tables Vol C 4.2.6.8 and 6.1.1.4'
Mo -0.0483 2.7339 3.7025 0.2772 17.2356 1.0958 12.8876 11.0040 3.7429 61.6584 4.3875 'International Tables Vol C 4.2.6.8 and 6.1.1.4'
N 0.0311 0.0180 12.2126 0.0057 3.1322 9.8933 2.0125 28.9975 1.1663 0.5826 -11.5290 'International Tables Vol C 4.2.6.8 and 6.1.1.4'
P 0.2955 0.4335 6.4345 1.9067 4.1791 27.1570 1.7800 0.5260 1.4908 68.1645 1.1149 'International Tables Vol C 4.2.6.8 and 6.1.1.4'

loop_
_geom_angle_atom_site_label_1
_geom_angle_site_symmetry_1
_geom_angle_atom_site_label_2
_geom_angle_site_symmetry_2
_geom_angle_atom_site_label_3
_geom_angle_site_symmetry_3
_geom_angle
_geom_angle_publ_flag
P2 . Mo1 . P3 . 100.602(19) yes
P2 . Mo1 . P1 . 79.669(19) yes
P3 . Mo1 . P1 . 172.269(19) yes
P2 . Mo1 . P4 . 171.270(19) yes
P3 . Mo1 . P4 . 79.298(19) yes
P1 . Mo1 . P4 . 99.245(19) yes
P2 . Mo1 . N1 . 86.74(5) yes
P3 . Mo1 . N1 . 99.71(6) yes
P1 . Mo1 . N1 . 88.03(6) yes
P4 . Mo1 . N1 . 101.91(5) yes
P2 . Mo1 . N3 . 89.69(5) yes
P3 . Mo1 . N3 . 85.93(6) yes
P1 . Mo1 . N3 . 86.35(6) yes
P4 . Mo1 . N3 . 81.59(5) yes
N1 . Mo1 . N3 . 173.80(7) yes
Mo1 . P2 . C32 . 118.74(7) yes
Mo1 . P2 . C41 . 123.46(8) yes
C32 . P2 . C41 . 102.29(10) yes
Mo1 . P2 . C46 . 104.69(7) yes
C32 . P2 . C46 . 103.49(11) yes
C41 . P2 . C46 . 101.18(10) yes
Mo1 . P3 . C45 . 126.38(8) yes
Mo1 . P3 . C52 . 113.32(8) yes
C45 . P3 . C52 . 101.13(11) yes
Mo1 . P3 . C54 . 109.68(8) yes
C45 . P3 . C54 . 99.69(11) yes
C52 . P3 . C54 . 103.90(11) yes
Mo1 . P1 . C36 . 110.42(8) yes
Mo1 . P1 . C42 . 119.15(8) yes
C36 . P1 . C42 . 102.14(11) yes
Mo1 . P1 . C44 . 118.09(8) yes
C36 . P1 . C44 . 100.91(11) yes
C42 . P1 . C44 . 103.56(11) yes
Mo1 . P4 . C31 . 121.58(8) yes
Mo1 . P4 . C35 . 120.95(8) yes
C31 . P4 . C35 . 103.42(11) yes
Mo1 . P4 . C61 . 105.45(7) yes
C31 . P4 . C61 . 98.55(11) yes
C35 . P4 . C61 . 103.10(11) yes
N2 . Al1 . C26 . 110.72(9) yes
N2 . Al1 . C34 . 104.61(9) yes
C26 . Al1 . C34 . 112.21(10) yes
N2 . Al1 . C38 . 110.71(9) yes
C26 . Al1 . C38 . 106.00(10) yes
C34 . Al1 . C38 . 112.71(10) yes
Mo1 . N1 . N2 . 175.19(17) yes
Mo1 . N3 . N4 . 178.4(2) yes
Al1 . N2 . N1 . 176.59(18) yes
Al1 . C26 . C27 . 125.14(17) yes
Al1 . C26 . C28 . 120.88(16) yes
C27 . C26 . C28 . 113.7(2) yes
F7 . C27 . C26 . 119.8(2) yes
F7 . C27 . C69 . 116.14(19) yes
C26 . C27 . C69 . 124.0(2) yes
F8 . C28 . C26 . 118.7(2) yes
F8 . C28 . C33 . 116.8(2) yes
C26 . C28 . C33 . 124.5(2) yes
C32 . C29 . C90 . 121.0(2) yes
C32 . C29 . H291 . 119.3 no
C90 . C29 . H291 . 119.7 no
C41 . C30 . C70 . 119.8(2) yes
C41 . C30 . H301 . 119.7 no
C70 . C30 . H301 . 120.5 no
P4 . C31 . C47 . 119.02(18) yes
P4 . C31 . C86 . 122.1(2) yes
C47 . C31 . C86 . 118.5(2) yes
P2 . C32 . C29 . 118.22(18) yes
P2 . C32 . C48 . 122.84(18) yes
C29 . C32 . C48 . 118.9(2) yes
F15 . C33 . C28 . 121.5(2) yes
F15 . C33 . C77 . 119.5(2) yes
C28 . C33 . C77 . 119.1(2) yes
Al1 . C34 . C49 . 125.10(19) yes
Al1 . C34 . C51 . 120.83(18) yes
C49 . C34 . C51 . 113.8(2) yes
P4 . C35 . C43 . 119.72(19) yes
P4 . C35 . C62 . 121.73(18) yes
C43 . C35 . C62 . 118.3(2) yes
P1 . C36 . C46 . 111.06(16) yes
P1 . C36 . H361 . 109.5 no
C46 . C36 . H361 . 109.0 no
P1 . C36 . H362 . 109.2 no
C46 . C36 . H362 . 108.9 no
H361 . C36 . H362 . 109.2 no
C44 . C37 . C57 . 120.0(2) yes
C44 . C37 . H371 . 119.9 no
C57 . C37 . H371 . 120.1 no
Al1 . C38 . C53 . 125.00(18) yes
Al1 . C38 . C79 . 121.29(18) yes
C53 . C38 . C79 . 113.7(2) yes
F10 . C39 . C79 . 121.6(2) yes
F10 . C39 . C81 . 118.9(2) yes
C79 . C39 . C81 . 119.5(2) yes
C45 . C40 . C63 . 120.6(2) yes
C45 . C40 . H401 . 119.8 no
C63 . C40 . H401 . 119.7 no
P2 . C41 . C30 . 122.36(18) yes
P2 . C41 . C71 . 118.41(17) yes
C30 . C41 . C71 . 119.2(2) yes
P1 . C42 . C60 . 120.58(19) yes
P1 . C42 . C72 . 120.28(18) yes
C60 . C42 . C72 . 119.1(2) yes
C35 . C43 . C92 . 120.6(3) yes
C35 . C43 . H431 . 119.7 no
C92 . C43 . H431 . 119.6 no
P1 . C44 . C37 . 121.66(19) yes
P1 . C44 . C68 . 119.45(18) yes
C37 . C44 . C68 . 118.8(2) yes
P3 . C45 . C40 . 121.47(17) yes
P3 . C45 . C50 . 119.79(18) yes
C40 . C45 . C50 . 118.7(2) yes
C36 . C46 . P2 . 111.76(16) yes
C36 . C46 . H461 . 109.4 no
P2 . C46 . H461 . 108.9 no
C36 . C46 . H462 . 109.0 no
P2 . C46 . H462 . 108.6 no
H461 . C46 . H462 . 109.1 no
C31 . C47 . C66 . 120.6(2) yes
C31 . C47 . H471 . 119.6 no
C66 . C47 . H471 . 119.8 no
C32 . C48 . C64 . 120.2(2) yes
C32 . C48 . H481 . 120.0 no
C64 . C48 . H481 . 119.8 no
F13 . C49 . C34 . 119.5(2) yes
F13 . C49 . C59 . 116.2(2) yes
C34 . C49 . C59 . 124.2(2) yes
C45 . C50 . C89 . 120.5(2) yes
C45 . C50 . H501 . 119.4 no
C89 . C50 . H501 . 120.1 no
F9 . C51 . C34 . 119.1(2) yes
F9 . C51 . C85 . 116.4(2) yes
C34 . C51 . C85 . 124.5(2) yes
P3 . C52 . C56 . 121.67(18) yes
P3 . C52 . C65 . 118.85(18) yes
C56 . C52 . C65 . 119.0(2) yes
C38 . C53 . F11 . 120.0(2) yes
C38 . C53 . C67 . 124.5(2) yes
F11 . C53 . C67 . 115.4(2) yes
P3 . C54 . C61 . 112.55(16) yes
P3 . C54 . H541 . 108.6 no
C61 . C54 . H541 . 108.8 no
P3 . C54 . H542 . 108.6 no
C61 . C54 . H542 . 108.9 no
H541 . C54 . H542 . 109.4 no
C70 . C55 . C74 . 120.2(2) yes
C70 . C55 . H551 . 120.3 no
C74 . C55 . H551 . 119.5 no
C52 . C56 . C88 . 120.2(2) yes
C52 . C56 . H561 . 119.8 no
C88 . C56 . H561 . 120.1 no
C37 . C57 . C75 . 120.7(2) yes
C37 . C57 . H571 . 119.5 no
C75 . C57 . H571 . 119.8 no
F21 . C58 . C59 . 120.1(3) yes
F21 . C58 . C85 . 119.8(3) yes
C59 . C58 . C85 . 120.1(2) yes
F20 . C59 . C49 . 120.9(3) yes
F20 . C59 . C58 . 120.3(2) yes
C49 . C59 . C58 . 118.8(2) yes
C42 . C60 . C80 . 120.2(3) yes
C42 . C60 . H601 . 119.5 no
C80 . C60 . H601 . 120.3 no
C54 . C61 . P4 . 108.29(15) yes
C54 . C61 . H611 . 109.5 no
P4 . C61 . H611 . 109.6 no
C54 . C61 . H612 . 109.8 no
P4 . C61 . H612 . 110.0 no
H611 . C61 . H612 . 109.6 no
C35 . C62 . C78 . 120.4(2) yes
C35 . C62 . H621 . 119.2 no
C78 . C62 . H621 . 120.3 no
C40 . C63 . C87 . 120.3(2) yes
C40 . C63 . H631 . 119.7 no
C87 . C63 . H631 . 120.0 no
C48 . C64 . C76 . 119.9(2) yes
C48 . C64 . H641 . 120.0 no
C76 . C64 . H641 . 120.2 no
C52 . C65 . C93 . 120.3(2) yes
C52 . C65 . H651 . 119.7 no
C93 . C65 . H651 . 120.1 no
C47 . C66 . C94 . 119.9(3) yes
C47 . C66 . H661 . 120.5 no
C94 . C66 . H661 . 119.6 no
C53 . C67 . F16 . 121.4(2) yes
C53 . C67 . C81 . 118.4(2) yes
F16 . C67 . C81 . 120.2(2) yes
C44 . C68 . C73 . 120.9(2) yes
C44 . C68 . H681 . 119.6 no
C73 . C68 . H681 . 119.5 no
F12 . C69 . C27 . 121.4(2) yes
F12 . C69 . C77 . 119.2(2) yes
C27 . C69 . C77 . 119.3(2) yes
C30 . C70 . C55 . 120.5(2) yes
C30 . C70 . H701 . 119.5 no
C55 . C70 . H701 . 120.0 no
C41 . C71 . C74 . 120.4(2) yes
C41 . C71 . H711 . 119.7 no
C74 . C71 . H711 . 119.9 no
C42 . C72 . C91 . 120.3(2) yes
C42 . C72 . H721 . 119.8 no
C91 . C72 . H721 . 120.0 no
C68 . C73 . C75 . 119.8(2) yes
C68 . C73 . H731 . 120.1 no
C75 . C73 . H731 . 120.1 no
C71 . C74 . C55 . 119.9(2) yes
C71 . C74 . H741 . 119.7 no
C55 . C74 . H741 . 120.4 no
C73 . C75 . C57 . 119.7(2) yes
C73 . C75 . H751 . 119.5 no
C57 . C75 . H751 . 120.8 no
C64 . C76 . C90 . 120.2(2) yes
C64 . C76 . H761 . 119.7 no
C90 . C76 . H761 . 120.1 no
F18 . C77 . C33 . 120.2(2) yes
F18 . C77 . C69 . 120.4(2) yes
C33 . C77 . C69 . 119.4(2) yes
C62 . C78 . C82 . 120.7(3) yes
C62 . C78 . H781 . 119.6 no
C82 . C78 . H781 . 119.7 no
F14 . C79 . C39 . 116.8(2) yes
F14 . C79 . C38 . 119.1(2) yes
C39 . C79 . C38 . 124.0(2) yes
C60 . C80 . C83 . 120.3(3) yes
C60 . C80 . H801 . 119.9 no
C83 . C80 . H801 . 119.8 no
F17 . C81 . C67 . 120.4(2) yes
F17 . C81 . C39 . 119.9(2) yes
C67 . C81 . C39 . 119.7(2) yes
C78 . C82 . C92 . 119.4(2) yes
C78 . C82 . H821 . 120.8 no
C92 . C82 . H821 . 119.8 no
C80 . C83 . C91 . 119.9(2) yes
C80 . C83 . H831 . 120.5 no
C91 . C83 . H831 . 119.6 no
C88 . C84 . C93 . 119.8(2) yes
C88 . C84 . H841 . 120.1 no
C93 . C84 . H841 . 120.1 no
C51 . C85 . F19 . 121.4(3) yes
C51 . C85 . C58 . 118.4(2) yes
F19 . C85 . C58 . 120.2(2) yes
C31 . C86 . C95 . 120.6(3) yes
C31 . C86 . H861 . 119.3 no
C95 . C86 . H861 . 120.0 no
C63 . C87 . C89 . 119.4(2) yes
C63 . C87 . H871 . 120.1 no
C89 . C87 . H871 . 120.5 no
C56 . C88 . C84 . 120.4(2) yes
C56 . C88 . H881 . 119.6 no
C84 . C88 . H881 . 120.0 no
C87 . C89 . C50 . 120.5(2) yes
C87 . C89 . H891 . 119.8 no
C50 . C89 . H891 . 119.8 no
C29 . C90 . C76 . 119.8(2) yes
C29 . C90 . H901 . 120.4 no
C76 . C90 . H901 . 119.7 no
C72 . C91 . C83 . 120.2(3) yes
C72 . C91 . H911 . 120.3 no
C83 . C91 . H911 . 119.5 no
C82 . C92 . C43 . 120.5(3) yes
C82 . C92 . H921 . 120.3 no
C43 . C92 . H921 . 119.2 no
C84 . C93 . C65 . 120.3(3) yes
C84 . C93 . H931 . 119.7 no
C65 . C93 . H931 . 120.0 no
C66 . C94 . C95 . 119.9(3) yes
C66 . C94 . H941 . 120.4 no
C95 . C94 . H941 . 119.7 no
C94 . C95 . C86 . 120.4(3) yes
C94 . C95 . H951 . 118.9 no
C86 . C95 . H951 . 120.8 no

loop_
_geom_bond_atom_site_label_1
_geom_bond_site_symmetry_1
_geom_bond_atom_site_label_2
_geom_bond_site_symmetry_2
_geom_bond_distance
_geom_bond_publ_flag
Mo1 . P2 . 2.4505(6) yes
Mo1 . P3 . 2.4854(6) yes
Mo1 . P1 . 2.4624(6) yes
Mo1 . P4 . 2.4742(6) yes
Mo1 . N1 . 1.8937(18) yes
Mo1 . N3 . 2.1394(19) yes
P2 . C32 . 1.830(2) yes
P2 . C41 . 1.831(2) yes
P2 . C46 . 1.845(2) yes
P3 . C45 . 1.835(2) yes
P3 . C52 . 1.835(2) yes
P3 . C54 . 1.869(2) yes
P1 . C36 . 1.870(2) yes
P1 . C42 . 1.836(2) yes
P1 . C44 . 1.841(2) yes
P4 . C31 . 1.833(2) yes
P4 . C35 . 1.832(2) yes
P4 . C61 . 1.869(2) yes
Al1 . N2 . 1.876(2) yes
Al1 . C26 . 1.999(2) yes
Al1 . C34 . 2.008(2) yes
Al1 . C38 . 2.022(2) yes
F7 . C27 . 1.355(3) yes
F8 . C28 . 1.360(2) yes
F9 . C51 . 1.360(3) yes
F10 . C39 . 1.345(3) yes
F11 . C53 . 1.348(3) yes
F12 . C69 . 1.347(3) yes
F13 . C49 . 1.362(3) yes
F14 . C79 . 1.361(3) yes
F15 . C33 . 1.345(3) yes
F16 . C67 . 1.342(3) yes
F17 . C81 . 1.339(3) yes
F18 . C77 . 1.341(3) yes
F19 . C85 . 1.340(3) yes
F20 . C59 . 1.345(3) yes
F21 . C58 . 1.343(3) yes
N1 . N2 . 1.174(3) yes
N3 . N4 . 1.094(3) yes
C26 . C27 . 1.387(3) yes
C26 . C28 . 1.385(3) yes
C27 . C69 . 1.378(3) yes
C28 . C33 . 1.375(3) yes
C29 . C32 . 1.390(3) yes
C29 . C90 . 1.387(3) yes
C29 . H291 . 0.955 no
C30 . C41 . 1.395(3) yes
C30 . C70 . 1.394(4) yes
C30 . H301 . 0.953 no
C31 . C47 . 1.394(4) yes
C31 . C86 . 1.397(3) yes
C32 . C48 . 1.394(3) yes
C33 . C77 . 1.377(3) yes
C34 . C49 . 1.385(3) yes
C34 . C51 . 1.384(3) yes
C35 . C43 . 1.401(3) yes
C35 . C62 . 1.395(3) yes
C36 . C46 . 1.525(3) yes
C36 . H361 . 0.950 no
C36 . H362 . 0.954 no
C37 . C44 . 1.386(3) yes
C37 . C57 . 1.392(3) yes
C37 . H371 . 0.961 no
C38 . C53 . 1.389(3) yes
C38 . C79 . 1.375(3) yes
C39 . C79 . 1.383(3) yes
C39 . C81 . 1.372(3) yes
C40 . C45 . 1.386(3) yes
C40 . C63 . 1.391(3) yes
C40 . H401 . 0.956 no
C41 . C71 . 1.392(3) yes
C42 . C60 . 1.402(3) yes
C42 . C72 . 1.391(3) yes
C43 . C92 . 1.384(4) yes
C43 . H431 . 0.959 no
C44 . C68 . 1.402(3) yes
C45 . C50 . 1.400(3) yes
C46 . H461 . 0.949 no
C46 . H462 . 0.954 no
C47 . C66 . 1.393(3) yes
C47 . H471 . 0.957 no
C48 . C64 . 1.396(3) yes
C48 . H481 . 0.952 no
C49 . C59 . 1.384(4) yes
C50 . C89 . 1.381(4) yes
C50 . H501 . 0.956 no
C51 . C85 . 1.386(3) yes
C52 . C56 . 1.392(3) yes
C52 . C65 . 1.408(3) yes
C53 . C67 . 1.389(4) yes
C54 . C61 . 1.531(3) yes
C54 . H541 . 0.950 no
C54 . H542 . 0.951 no
C55 . C70 . 1.371(4) yes
C55 . C74 . 1.385(4) yes
C55 . H551 . 0.958 no
C56 . C88 . 1.395(3) yes
C56 . H561 . 0.956 no
C57 . C75 . 1.384(4) yes
C57 . H571 . 0.958 no
C58 . C59 . 1.373(4) yes
C58 . C85 . 1.376(4) yes
C60 . C80 . 1.389(4) yes
C60 . H601 . 0.955 no
C61 . H611 . 0.953 no
C61 . H612 . 0.946 no
C62 . C78 . 1.391(4) yes
C62 . H621 . 0.957 no
C63 . C87 . 1.384(4) yes
C63 . H631 . 0.954 no
C64 . C76 . 1.388(4) yes
C64 . H641 . 0.952 no
C65 . C93 . 1.384(4) yes
C65 . H651 . 0.958 no
C66 . C94 . 1.380(4) yes
C66 . H661 . 0.956 no
C67 . C81 . 1.373(3) yes
C68 . C73 . 1.386(3) yes
C68 . H681 . 0.958 no
C69 . C77 . 1.374(4) yes
C70 . H701 . 0.959 no
C71 . C74 . 1.388(3) yes
C71 . H711 . 0.953 no
C72 . C91 . 1.400(3) yes
C72 . H721 . 0.960 no
C73 . C75 . 1.386(4) yes
C73 . H731 . 0.953 no
C74 . H741 . 0.952 no
C75 . H751 . 0.953 no
C76 . C90 . 1.381(4) yes
C76 . H761 . 0.958 no
C78 . C82 . 1.377(4) yes
C78 . H781 . 0.959 no
C80 . C83 . 1.389(4) yes
C80 . H801 . 0.959 no
C82 . C92 . 1.385(4) yes
C82 . H821 . 0.957 no
C83 . C91 . 1.382(4) yes
C83 . H831 . 0.949 no
C84 . C88 . 1.385(4) yes
C84 . C93 . 1.391(4) yes
C84 . H841 . 0.949 no
C86 . C95 . 1.381(4) yes
C86 . H861 . 0.953 no
C87 . C89 . 1.386(4) yes
C87 . H871 . 0.961 no
C88 . H881 . 0.946 no
C89 . H891 . 0.956 no
C90 . H901 . 0.956 no
C91 . H911 . 0.950 no
C92 . H921 . 0.956 no
C93 . H931 . 0.957 no
C94 . C95 . 1.383(5) yes
C94 . H941 . 0.956 no
C95 . H951 . 0.957 no

loop_
_geom_hbond_atom_site_label_D
_geom_hbond_site_symmetry_D
_geom_hbond_atom_site_label_H
_geom_hbond_site_symmetry_H
_geom_hbond_atom_site_label_A
_geom_hbond_site_symmetry_A
_geom_hbond_angle_DHA
_geom_hbond_distance_DH
_geom_hbond_distance_HA
_geom_hbond_distance_DA
_geom_hbond_publ_flag
C47 . H471 . N1 . 148 0.96 2.56 3.410(4) yes

loop_
_platon_squeeze_void_nr
_platon_squeeze_void_average_x
_platon_squeeze_void_average_y
_platon_squeeze_void_average_z
_platon_squeeze_void_volume
_platon_squeeze_void_count_electrons
_platon_squeeze_void_content
1 0.000 0.000 0.500 231 54 ' '
